data_7232591
loop_
_publ_author_name
'Wan, Ke-Ke'
'Yu, Jie-Hui'
'Xu, Ji-Qing'

_publ_section_title
;
 6,6&#x2032;-(Perfluoropropane-2,2-diyl)bis(2,3-dihydrophthalazine-1,4-dione)-based
 coordination polymers and their sensing properties towards Cr2O72&#x2212;
;
_journal_issue 19
_journal_name_full CrystEngComm
_journal_page_first 3086
_journal_paper_doi 10.1039/C9CE00507B
_journal_volume 21
_journal_year 2019
_chemical_formula_sum 'C19 H10 F6 N4 O5 Zn'
_chemical_formula_weight 553.68
_space_group_crystal_system monoclinic
_space_group_IT_number 15
_space_group_name_Hall '-C 2yc'
_space_group_name_H-M_alt 'C 1 2/c 1'
_symmetry_space_group_name_Hall '-C 2yc'
_symmetry_space_group_name_H-M 'C 1 2/c 1'
_atom_sites_solution_hydrogens geom
_audit_creation_method SHELXL-2018/3
_audit_update_record
;
2019-03-11 deposited with the CCDC.    2019-04-08 downloaded from the CCDC.
;
_cell_angle_alpha 90
_cell_angle_beta 102.32(3)
_cell_angle_gamma 90
_cell_formula_units_Z 8
_cell_length_a 36.737(7)
_cell_length_b 7.4036(15)
_cell_length_c 14.345(3)
_cell_measurement_reflns_used 13122
_cell_measurement_temperature 293(2)
_cell_measurement_theta_max 27.44
_cell_measurement_theta_min 3.105
_cell_volume 3811.8(14)
_computing_cell_refinement 'Bruker XSCANS'
_computing_data_collection 'Bruker XSCANS'
_computing_data_reduction 'Bruker SHELXTL'
_computing_molecular_graphics 'Bruker SHELXTL'
_computing_publication_material 'Bruker SHELXTL'
_computing_structure_refinement 'SHELXL-2018/3 (Sheldrick, 2018)'
_computing_structure_solution 'Bruker SHELXTL'
_diffrn_ambient_temperature 293(2)
_diffrn_detector_area_resol_mean 10.0
_diffrn_measured_fraction_theta_full 0.997
_diffrn_measured_fraction_theta_max 0.991
_diffrn_measurement_device_type 'Rigaku RAXIS-RAPID'
_diffrn_measurement_method omega-scan
_diffrn_radiation_type MoK\a
_diffrn_radiation_wavelength 0.71073
_diffrn_reflns_av_R_equivalents 0.0483
_diffrn_reflns_av_unetI/netI 0.0426
_diffrn_reflns_Laue_measured_fraction_full 0.997
_diffrn_reflns_Laue_measured_fraction_max 0.991
_diffrn_reflns_limit_h_max 47
_diffrn_reflns_limit_h_min -47
_diffrn_reflns_limit_k_max 9
_diffrn_reflns_limit_k_min -8
_diffrn_reflns_limit_l_max 18
_diffrn_reflns_limit_l_min -18
_diffrn_reflns_number 17580
_diffrn_reflns_point_group_measured_fraction_full 0.997
_diffrn_reflns_point_group_measured_fraction_max 0.991
_diffrn_reflns_theta_full 25.242
_diffrn_reflns_theta_max 27.457
_diffrn_reflns_theta_min 3.107
_diffrn_source 'fine-focus sealed tube'
_exptl_absorpt_coefficient_mu 1.392
_exptl_absorpt_correction_T_max 0.870
_exptl_absorpt_correction_T_min 0.834
_exptl_absorpt_correction_type empirical
_exptl_absorpt_process_details Process-auto
_exptl_crystal_colour yellow
_exptl_crystal_density_diffrn 1.930
_exptl_crystal_density_method 'not measured'
_exptl_crystal_description block
_exptl_crystal_F_000 2208
_exptl_crystal_size_max 0.13
_exptl_crystal_size_mid 0.11
_exptl_crystal_size_min 0.10
_refine_diff_density_max 2.619
_refine_diff_density_min -0.996
_refine_diff_density_rms 0.185
_refine_ls_extinction_method none
_refine_ls_goodness_of_fit_ref 1.107
_refine_ls_hydrogen_treatment constr
_refine_ls_matrix_type full
_refine_ls_number_parameters 316
_refine_ls_number_reflns 4330
_refine_ls_number_restraints 0
_refine_ls_restrained_S_all 1.107
_refine_ls_R_factor_all 0.0888
_refine_ls_R_factor_gt 0.0803
_refine_ls_shift/su_max 0.000
_refine_ls_shift/su_mean 0.000
_refine_ls_structure_factor_coef Fsqd
_refine_ls_weighting_details 'w=1/[\s^2^(Fo^2^)+(0.0196P)^2^+195.3755P] where P=(Fo^2^+2Fc^2^)/3'
_refine_ls_weighting_scheme calc
_refine_ls_wR_factor_gt 0.2313
_refine_ls_wR_factor_ref 0.2349
_reflns_Friedel_coverage 0.000
_reflns_number_gt 3677
_reflns_number_total 4330
_reflns_threshold_expression 'I > 2\s(I)'
_cod_data_source_file c9ce00507b2.cif
_cod_data_source_block 2
_cod_depositor_comments 'Adding full bibliography for 7232586--7232591.cif.'
_cod_database_code 7232591
_shelx_shelxl_version_number 2018/3
_shelx_space_group_comment
;
The symmetry employed for this shelxl refinement is uniquely defined
by the following loop, which should always be used as a source of
symmetry information in preference to the above space-group names.
They are only intended as comments.
;

loop_
_space_group_symop_operation_xyz
'x, y, z'
'-x, y, -z+1/2'
'x+1/2, y+1/2, z'
'-x+1/2, y+1/2, -z+1/2'
'-x, -y, -z'
'x, -y, z-1/2'
'-x+1/2, -y+1/2, -z'
'x+1/2, -y+1/2, z-1/2'

loop_
_atom_site_label
_atom_site_type_symbol
_atom_site_fract_x
_atom_site_fract_y
_atom_site_fract_z
_atom_site_U_iso_or_equiv
_atom_site_adp_type
_atom_site_occupancy
_atom_site_site_symmetry_order
_atom_site_calc_flag
_atom_site_refinement_flags_posn
_atom_site_refinement_flags_adp
Zn1 Zn 0.19328(2) 0.27438(13) 0.19996(6) 0.0191(2) Uani 1 1 d . .
O1 O 0.16024(15) 0.1936(8) 0.2885(4) 0.0250(12) Uani 1 1 d . .
O2 O 0.20392(15) -0.0177(8) 0.6529(4) 0.0228(12) Uani 1 1 d . .
O3 O 0.20089(15) 0.4737(8) 0.7744(4) 0.0220(11) Uani 1 1 d . .
O4 O 0.15189(16) 0.3292(9) 1.0926(4) 0.0263(13) Uani 1 1 d . .
N1 N 0.20301(19) 0.0887(11) 0.4153(5) 0.0294(16) Uani 1 1 d . .
N2 N 0.21570(18) 0.0325(11) 0.5087(5) 0.0271(16) Uani 1 1 d . .
N3 N 0.20811(19) 0.4481(10) 0.9347(5) 0.0259(15) Uani 1 1 d . .
N4 N 0.19720(19) 0.4140(11) 1.0200(4) 0.0259(15) Uani 1 1 d . .
C1 C 0.1294(2) 0.1077(11) 0.5940(5) 0.0197(15) Uani 1 1 d . .
H1B H 0.136024 0.058027 0.654831 0.024 Uiso 1 1 calc R U
C2 C 0.0954(2) 0.1918(11) 0.5655(5) 0.0194(15) Uani 1 1 d . .
C3 C 0.0843(2) 0.2508(12) 0.4716(6) 0.0240(16) Uani 1 1 d . .
H3B H 0.060958 0.303457 0.451517 0.029 Uiso 1 1 calc R U
C4 C 0.1073(2) 0.2324(11) 0.4077(5) 0.0218(15) Uani 1 1 d . .
H4B H 0.099299 0.269001 0.344651 0.026 Uiso 1 1 calc R U
C5 C 0.1426(2) 0.1586(11) 0.4386(5) 0.0185(15) Uani 1 1 d . .
C6 C 0.1542(2) 0.0966(11) 0.5312(5) 0.0192(15) Uani 1 1 d . .
C7 C 0.1686(2) 0.1472(11) 0.3755(5) 0.0198(15) Uani 1 1 d . .
C8 C 0.1925(2) 0.0329(10) 0.5651(5) 0.0196(15) Uani 1 1 d . .
C9 C 0.1265(2) 0.3474(11) 0.7494(5) 0.0208(15) Uani 1 1 d . .
H9A H 0.134311 0.385472 0.695101 0.025 Uiso 1 1 calc R U
C10 C 0.0928(2) 0.2621(11) 0.7403(5) 0.0218(15) Uani 1 1 d . .
C11 C 0.0798(2) 0.2222(12) 0.8245(6) 0.0255(17) Uani 1 1 d . .
H11A H 0.056529 0.169393 0.819367 0.031 Uiso 1 1 calc R U
C12 C 0.1013(2) 0.2605(12) 0.9144(5) 0.0226(16) Uani 1 1 d . .
H12A H 0.092104 0.236324 0.968756 0.027 Uiso 1 1 calc R U
C13 C 0.1371(2) 0.3361(11) 0.9228(5) 0.0210(15) Uani 1 1 d . .
C14 C 0.1493(2) 0.3781(11) 0.8397(5) 0.0209(15) Uani 1 1 d . .
C15 C 0.1874(2) 0.4373(10) 0.8476(5) 0.0206(15) Uani 1 1 d . .
C16 C 0.1629(2) 0.3626(11) 1.0149(5) 0.0220(16) Uani 1 1 d . .
C17 C 0.0703(2) 0.2115(11) 0.6411(5) 0.0200(15) Uani 1 1 d . .
C18 C 0.0408(2) 0.3618(15) 0.6112(6) 0.033(2) Uani 1 1 d . .
C19 C 0.0502(2) 0.0256(14) 0.6404(6) 0.032(2) Uani 1 1 d . .
F1 F 0.05644(17) 0.5134(8) 0.5924(4) 0.0440(14) Uani 1 1 d . .
F2 F 0.02282(17) 0.3978(11) 0.6811(4) 0.0552(19) Uani 1 1 d . .
F3 F 0.01424(15) 0.3173(10) 0.5345(4) 0.0454(15) Uani 1 1 d . .
F4 F 0.07369(18) -0.0962(9) 0.6861(4) 0.0472(15) Uani 1 1 d . .
F5 F 0.02080(17) 0.0321(10) 0.6806(4) 0.0541(18) Uani 1 1 d . .
F6 F 0.03770(16) -0.0352(9) 0.5520(4) 0.0445(15) Uani 1 1 d . .
OW1 O 0.24792(16) 0.2500(9) 0.2716(4) 0.0319(14) Uani 1 1 d . .

loop_
_atom_site_aniso_label
_atom_site_aniso_U_11
_atom_site_aniso_U_22
_atom_site_aniso_U_33
_atom_site_aniso_U_23
_atom_site_aniso_U_13
_atom_site_aniso_U_12
Zn1 0.0197(4) 0.0274(5) 0.0101(4) -0.0013(3) 0.0030(3) 0.0003(4)
O1 0.024(3) 0.037(3) 0.014(2) 0.004(2) 0.005(2) -0.001(2)
O2 0.021(3) 0.029(3) 0.018(3) 0.005(2) 0.003(2) -0.001(2)
O3 0.020(3) 0.024(3) 0.023(3) 0.003(2) 0.009(2) -0.001(2)
O4 0.029(3) 0.037(3) 0.012(2) 0.003(2) 0.003(2) -0.001(3)
N1 0.024(3) 0.047(5) 0.018(3) 0.005(3) 0.006(3) 0.009(3)
N2 0.018(3) 0.043(4) 0.019(3) 0.011(3) 0.004(2) 0.008(3)
N3 0.022(3) 0.035(4) 0.020(3) 0.004(3) 0.004(3) -0.002(3)
N4 0.027(3) 0.039(4) 0.010(3) 0.000(3) 0.002(2) 0.000(3)
C1 0.022(4) 0.026(4) 0.012(3) 0.003(3) 0.005(3) -0.002(3)
C2 0.018(3) 0.027(4) 0.014(3) -0.004(3) 0.006(3) -0.002(3)
C3 0.017(3) 0.034(4) 0.021(4) 0.003(3) 0.002(3) 0.004(3)
C4 0.021(3) 0.030(4) 0.014(3) 0.004(3) 0.001(3) 0.000(3)
C5 0.020(3) 0.024(4) 0.012(3) -0.001(3) 0.002(3) -0.003(3)
C6 0.018(3) 0.026(4) 0.013(3) 0.002(3) 0.004(3) 0.001(3)
C7 0.023(4) 0.022(4) 0.016(3) 0.002(3) 0.007(3) -0.002(3)
C8 0.019(3) 0.020(4) 0.018(3) -0.001(3) 0.001(3) -0.001(3)
C9 0.020(3) 0.030(4) 0.012(3) -0.002(3) 0.005(3) -0.003(3)
C10 0.020(4) 0.030(4) 0.016(3) 0.000(3) 0.004(3) 0.002(3)
C11 0.022(4) 0.035(5) 0.020(4) -0.001(3) 0.006(3) -0.005(3)
C12 0.024(4) 0.033(4) 0.012(3) 0.000(3) 0.006(3) -0.002(3)
C13 0.024(4) 0.023(4) 0.015(3) 0.001(3) 0.003(3) 0.003(3)
C14 0.019(3) 0.023(4) 0.021(4) -0.001(3) 0.004(3) 0.003(3)
C15 0.027(4) 0.017(3) 0.018(3) -0.001(3) 0.004(3) 0.001(3)
C16 0.025(4) 0.023(4) 0.016(3) 0.001(3) 0.002(3) 0.003(3)
C17 0.016(3) 0.030(4) 0.016(3) 0.002(3) 0.009(3) 0.002(3)
C18 0.027(4) 0.052(6) 0.018(4) -0.001(4) 0.003(3) 0.008(4)
C19 0.027(4) 0.046(6) 0.022(4) -0.008(4) 0.007(3) -0.010(4)
F1 0.046(3) 0.037(3) 0.046(3) 0.001(3) 0.005(3) 0.012(3)
F2 0.045(3) 0.093(5) 0.032(3) 0.000(3) 0.018(3) 0.034(4)
F3 0.028(3) 0.075(4) 0.029(3) 0.000(3) -0.005(2) 0.012(3)
F4 0.057(4) 0.042(3) 0.040(3) 0.010(3) 0.003(3) -0.009(3)
F5 0.045(3) 0.079(5) 0.045(3) -0.014(3) 0.025(3) -0.029(3)
F6 0.045(3) 0.060(4) 0.026(3) -0.014(3) 0.004(2) -0.026(3)
OW1 0.021(3) 0.035(4) 0.037(4) -0.014(3) -0.001(2) 0.003(3)

loop_
_atom_type_symbol
_atom_type_description
_atom_type_scat_dispersion_real
_atom_type_scat_dispersion_imag
_atom_type_scat_source
C C 0.0033 0.0016 'International Tables Vol C Tables 4.2.6.8 and 6.1.1.4'
H H 0.0000 0.0000 'International Tables Vol C Tables 4.2.6.8 and 6.1.1.4'
N N 0.0061 0.0033 'International Tables Vol C Tables 4.2.6.8 and 6.1.1.4'
O O 0.0106 0.0060 'International Tables Vol C Tables 4.2.6.8 and 6.1.1.4'
F F 0.0171 0.0103 'International Tables Vol C Tables 4.2.6.8 and 6.1.1.4'
Zn Zn 0.2839 1.4301 'International Tables Vol C Tables 4.2.6.8 and 6.1.1.4'

loop_
_geom_angle_atom_site_label_1
_geom_angle_atom_site_label_2
_geom_angle_atom_site_label_3
_geom_angle
_geom_angle_site_symmetry_1
_geom_angle_site_symmetry_3
O4 Zn1 O1 94.9(2) 1_554 .
O4 Zn1 OW1 156.9(3) 1_554 .
O1 Zn1 OW1 108.2(2) . .
O4 Zn1 O2 95.9(2) 1_554 6
O1 Zn1 O2 96.5(2) . 6
OW1 Zn1 O2 81.4(2) . 6
O4 Zn1 O3 102.0(2) 1_554 6_565
O1 Zn1 O3 88.6(2) . 6_565
OW1 Zn1 O3 79.5(2) . 6_565
O2 Zn1 O3 160.9(2) 6 6_565
C7 O1 Zn1 130.3(5) . .
C8 O2 Zn1 122.3(5) . 6_556
C15 O3 Zn1 124.1(5) . 6_566
C16 O4 Zn1 112.7(5) . 1_556
C7 N1 N2 126.9(7) . .
C8 N2 N1 118.2(6) . .
C15 N3 N4 127.4(7) . .
C16 N4 N3 117.4(6) . .
C2 C1 C6 120.3(7) . .
C1 C2 C3 119.2(7) . .
C1 C2 C17 117.7(6) . .
C3 C2 C17 123.1(7) . .
C4 C3 C2 121.2(7) . .
C3 C4 C5 119.3(7) . .
C6 C5 C4 120.7(7) . .
C6 C5 C7 118.2(7) . .
C4 C5 C7 121.1(7) . .
C5 C6 C1 119.1(7) . .
C5 C6 C8 120.0(7) . .
C1 C6 C8 120.7(6) . .
O1 C7 N1 120.9(7) . .
O1 C7 C5 123.1(7) . .
N1 C7 C5 116.0(7) . .
O2 C8 N2 119.1(7) . .
O2 C8 C6 120.4(7) . .
N2 C8 C6 120.5(7) . .
C10 C9 C14 120.8(7) . .
C9 C10 C11 118.2(7) . .
C9 C10 C17 119.9(6) . .
C11 C10 C17 121.9(7) . .
C12 C11 C10 121.4(7) . .
C11 C12 C13 119.5(7) . .
C14 C13 C12 118.7(7) . .
C14 C13 C16 118.5(7) . .
C12 C13 C16 122.8(7) . .
C13 C14 C9 121.0(7) . .
C13 C14 C15 118.8(7) . .
C9 C14 C15 119.8(7) . .
O3 C15 N3 121.3(7) . .
O3 C15 C14 122.4(7) . .
N3 C15 C14 116.3(7) . .
O4 C16 N4 119.0(7) . .
O4 C16 C13 119.5(7) . .
N4 C16 C13 121.4(7) . .
C10 C17 C18 106.8(7) . .
C10 C17 C19 112.5(6) . .
C18 C17 C19 109.2(7) . .
C10 C17 C2 112.6(6) . .
C18 C17 C2 110.7(6) . .
C19 C17 C2 105.1(6) . .
F1 C18 F2 106.9(8) . .
F1 C18 F3 108.3(8) . .
F2 C18 F3 105.9(7) . .
F1 C18 C17 111.0(7) . .
F2 C18 C17 111.3(7) . .
F3 C18 C17 113.1(8) . .
F4 C19 F5 108.3(8) . .
F4 C19 F6 107.4(8) . .
F5 C19 F6 106.2(7) . .
F4 C19 C17 109.8(7) . .
F5 C19 C17 113.1(8) . .
F6 C19 C17 111.8(7) . .

loop_
_geom_bond_atom_site_label_1
_geom_bond_atom_site_label_2
_geom_bond_distance
_geom_bond_site_symmetry_2
Zn1 O4 1.962(6) 1_554
Zn1 O1 2.026(5) .
Zn1 OW1 2.059(6) .
Zn1 O2 2.081(6) 6
Zn1 O3 2.138(6) 6_565
O1 C7 1.267(9) .
O2 C8 1.295(9) .
O3 C15 1.281(9) .
O4 C16 1.288(9) .
N1 C7 1.344(10) .
N1 N2 1.385(9) .
N2 C8 1.296(10) .
N3 C15 1.319(10) .
N3 N4 1.390(9) .
N4 C16 1.304(11) .
C1 C2 1.377(11) .
C1 C6 1.413(10) .
C2 C3 1.392(10) .
C2 C17 1.572(9) .
C3 C4 1.380(11) .
C4 C5 1.389(11) .
C5 C6 1.385(10) .
C5 C7 1.451(10) .
C6 C8 1.465(10) .
C9 C10 1.371(11) .
C9 C14 1.403(10) .
C10 C11 1.421(10) .
C10 C17 1.530(10) .
C11 C12 1.390(11) .
C12 C13 1.411(11) .
C13 C14 1.394(11) .
C13 C16 1.465(10) .
C14 C15 1.450(11) .
C17 C18 1.550(12) .
C17 C19 1.561(12) .
C18 F1 1.316(12) .
C18 F2 1.339(10) .
C18 F3 1.346(10) .
C19 F4 1.322(12) .
C19 F5 1.329(10) .
C19 F6 1.332(10) .
